data_1567710
loop_
_publ_author_name
'Dasgupta, Ayan'
'Guerzoni, Michael G.'
'Alotaibi, Nusaybah'
'van Ingen, Yara'
'Farshadfar, Kaveh'
'Richards, Emma'
'Ariafard, Alireza'
'Melen, Rebecca L.'

_publ_section_title
;
 Chemo- and regio-selective amidation of indoles with isocyanates using
 borane Lewis acids
;
_journal_issue 19
_journal_name_full 'Catalysis Science &amp; Technology'
_journal_page_first 5982
_journal_page_last 5990
_journal_paper_doi 10.1039/D2CY01441F
_journal_volume 12
_journal_year 2022
_chemical_formula_moiety 'C34 H13 B Cl F15 N2 O'
_chemical_formula_sum 'C34 H13 B Cl F15 N2 O'
_chemical_formula_weight 796.72
_space_group_crystal_system triclinic
_space_group_IT_number 2
_space_group_name_Hall '-P 1'
_space_group_name_H-M_alt 'P -1'
_atom_sites_solution_hydrogens mixed
_atom_sites_solution_primary intrinsic
_atom_sites_solution_secondary difmap
_audit_creation_method SHELXL-2018/3
_audit_update_record
;
2021-11-29 deposited with the CCDC.	2022-08-18 downloaded from the CCDC.
;
_cell_angle_alpha 77.581(6)
_cell_angle_beta 87.401(6)
_cell_angle_gamma 78.419(6)
_cell_formula_units_Z 2
_cell_length_a 8.0666(6)
_cell_length_b 12.7868(8)
_cell_length_c 15.6641(11)
_cell_measurement_reflns_used 5674
_cell_measurement_temperature 180(2)
_cell_measurement_theta_max 29.5370
_cell_measurement_theta_min 3.6830
_cell_volume 1545.76(19)
_computing_cell_refinement 'CrysAlisPro 1.171.41.112a (Rigaku OD, 2021)'
_computing_data_collection 'CrysAlisPro 1.171.41.112a (Rigaku OD, 2021)'
_computing_data_reduction 'CrysAlisPro 1.171.41.112a (Rigaku OD, 2021)'
_computing_molecular_graphics gaussian
_computing_structure_refinement 'SHELXL-2018/3 (Sheldrick, 2018)'
_computing_structure_solution 'SHELXT 2018/2 (Sheldrick, 2018)'
_diffrn_ambient_temperature 180(2)
_diffrn_measured_fraction_theta_full 0.997
_diffrn_measured_fraction_theta_max 0.838
_diffrn_measurement_device_type 'SuperNova, Dual, Cu at home/near, Atlas'
_diffrn_radiation_type MoK\a
_diffrn_radiation_wavelength 0.71073
_diffrn_reflns_av_R_equivalents 0.0250
_diffrn_reflns_av_unetI/netI 0.0418
_diffrn_reflns_Laue_measured_fraction_full 0.997
_diffrn_reflns_Laue_measured_fraction_max 0.838
_diffrn_reflns_limit_h_max 10
_diffrn_reflns_limit_h_min -11
_diffrn_reflns_limit_k_max 17
_diffrn_reflns_limit_k_min -17
_diffrn_reflns_limit_l_max 21
_diffrn_reflns_limit_l_min -20
_diffrn_reflns_number 15105
_diffrn_reflns_point_group_measured_fraction_full 0.997
_diffrn_reflns_point_group_measured_fraction_max 0.838
_diffrn_reflns_theta_full 25.242
_diffrn_reflns_theta_max 29.726
_diffrn_reflns_theta_min 3.327
_diffrn_source 'micro-focus sealed X-ray tube'
_exptl_absorpt_coefficient_mu 0.249
_exptl_absorpt_correction_T_max 1.000
_exptl_absorpt_correction_T_min 0.371
_exptl_absorpt_correction_type gaussian
_exptl_absorpt_process_details
;
CrysAlisPro 1.171.41.112a (Rigaku Oxford Diffraction, 2021)
Numerical absorption correction based on gaussian integration over
a multifaceted crystal model
Empirical absorption correction using spherical harmonics,
implemented in SCALE3 ABSPACK scaling algorithm.
;
_exptl_crystal_colour colourless
_exptl_crystal_density_diffrn 1.712
_exptl_crystal_description block
_exptl_crystal_F_000 792
_exptl_crystal_size_max 0.438
_exptl_crystal_size_mid 0.285
_exptl_crystal_size_min 0.197
_refine_diff_density_max 0.328
_refine_diff_density_min -0.447
_refine_diff_density_rms 0.052
_refine_ls_extinction_method none
_refine_ls_goodness_of_fit_ref 0.969
_refine_ls_hydrogen_treatment mixed
_refine_ls_matrix_type full
_refine_ls_number_parameters 492
_refine_ls_number_reflns 7363
_refine_ls_number_restraints 0
_refine_ls_restrained_S_all 0.969
_refine_ls_R_factor_all 0.0703
_refine_ls_R_factor_gt 0.0451
_refine_ls_shift/su_max 0.001
_refine_ls_shift/su_mean 0.000
_refine_ls_structure_factor_coef Fsqd
_refine_ls_weighting_details 'w=1/[\s^2^(Fo^2^)+(0.0409P)^2^+0.9717P] where P=(Fo^2^+2Fc^2^)/3'
_refine_ls_weighting_scheme calc
_refine_ls_wR_factor_gt 0.0940
_refine_ls_wR_factor_ref 0.1125
_reflns_Friedel_coverage 0.000
_reflns_number_gt 5314
_reflns_number_total 7363
_reflns_threshold_expression 'I > 2\s(I)'
_cod_data_source_file d2cy01441f2.cif
_cod_data_source_block rm2143_a
_cod_database_code 1567710
_shelx_shelxl_version_number 2018/3
_shelx_space_group_comment
;
The symmetry employed for this shelxl refinement is uniquely defined
by the following loop, which should always be used as a source of
symmetry information in preference to the above space-group names.
They are only intended as comments.
;
_shelx_estimated_absorpt_t_min 0.899
_shelx_estimated_absorpt_t_max 0.953

loop_
_space_group_symop_operation_xyz
'x, y, z'
'-x, -y, -z'

loop_
_atom_site_label
_atom_site_type_symbol
_atom_site_fract_x
_atom_site_fract_y
_atom_site_fract_z
_atom_site_U_iso_or_equiv
_atom_site_adp_type
_atom_site_occupancy
_atom_site_site_symmetry_order
_atom_site_calc_flag
_atom_site_refinement_flags_posn
_atom_site_refinement_flags_adp
_atom_site_refinement_flags_occupancy
_atom_site_disorder_assembly
_atom_site_disorder_group
Cl1 Cl 0.32726(9) 0.84011(5) 0.33201(5) 0.0592(2) Uani 1 1 d . . . . .
F35 F -0.02070(14) 0.47907(9) 0.17359(7) 0.0298(3) Uani 1 1 d . . . . .
F51 F 0.30835(15) 0.43974(9) 0.12262(8) 0.0339(3) Uani 1 1 d . . . . .
F31 F 0.27696(15) 0.42258(10) 0.43984(8) 0.0363(3) Uani 1 1 d . . . . .
F41 F -0.06957(14) 0.27292(10) 0.34389(8) 0.0394(3) Uani 1 1 d . . . . .
F34 F -0.15875(15) 0.67941(10) 0.19237(9) 0.0401(3) Uani 1 1 d . . . . .
F45 F 0.49912(14) 0.17871(10) 0.44065(9) 0.0404(3) Uani 1 1 d . . . . .
F55 F 0.1748(2) 0.10272(10) 0.27241(8) 0.0472(4) Uani 1 1 d . . . . .
F43 F 0.07884(18) 0.03044(11) 0.61125(8) 0.0466(3) Uani 1 1 d . . . . .
O1 O 0.43773(16) 0.33956(11) 0.30170(9) 0.0259(3) Uani 1 1 d . . . . .
F44 F 0.40719(18) 0.04938(11) 0.58298(9) 0.0474(3) Uani 1 1 d . . . . .
F42 F -0.15920(16) 0.14228(11) 0.48798(9) 0.0476(4) Uani 1 1 d . . . . .
F33 F -0.09799(18) 0.75094(10) 0.33681(10) 0.0512(4) Uani 1 1 d . . . . .
F54 F 0.2001(2) 0.03488(11) 0.12450(9) 0.0527(4) Uani 1 1 d . . . . .
F32 F 0.12069(18) 0.61815(11) 0.46122(9) 0.0477(4) Uani 1 1 d . . . . .
F52 F 0.32064(19) 0.37178(12) -0.02665(8) 0.0517(4) Uani 1 1 d . . . . .
F53 F 0.2775(2) 0.16538(12) -0.02734(9) 0.0547(4) Uani 1 1 d . . . . .
N1 N 0.6427(2) 0.42034(14) 0.23729(12) 0.0316(4) Uani 1 1 d . . . . .
H1 H 0.742722 0.414668 0.211885 0.038 Uiso 1 1 calc R U . . .
N2 N 0.6838(2) 0.07567(14) 0.18575(12) 0.0331(4) Uani 1 1 d . . . . .
C40 C 0.2185(2) 0.23310(15) 0.38503(12) 0.0229(4) Uani 1 1 d . . . . .
C30 C 0.1432(2) 0.44055(15) 0.30377(12) 0.0236(4) Uani 1 1 d . . . . .
C35 C 0.0266(2) 0.51060(15) 0.24536(12) 0.0243(4) Uani 1 1 d . . . . .
C10 C 0.5671(2) 0.33518(15) 0.25070(12) 0.0248(4) Uani 1 1 d . . . . .
C31 C 0.1691(2) 0.48280(16) 0.37597(13) 0.0270(4) Uani 1 1 d . . . . .
C50 C 0.2364(2) 0.27738(15) 0.20611(13) 0.0257(4) Uani 1 1 d . . . . .
C45 C 0.3334(2) 0.17339(16) 0.44855(13) 0.0272(4) Uani 1 1 d . . . . .
C34 C -0.0516(2) 0.61444(16) 0.25396(14) 0.0286(4) Uani 1 1 d . . . . .
C41 C 0.0527(2) 0.21899(16) 0.40288(13) 0.0273(4) Uani 1 1 d . . . . .
C11 C 0.5686(2) 0.52210(16) 0.26242(14) 0.0281(4) Uani 1 1 d . . . . .
C21 C 0.7209(2) 0.24751(16) 0.12678(13) 0.0269(4) Uani 1 1 d . . . . .
C20 C 0.6328(2) 0.24561(16) 0.20959(13) 0.0268(4) Uani 1 1 d . . . . .
C51 C 0.2725(2) 0.33962(16) 0.12578(13) 0.0273(4) Uani 1 1 d . . . . .
C26 C 0.7484(2) 0.13954(16) 0.11399(13) 0.0300(4) Uani 1 1 d . . . . .
C42 C 0.0033(2) 0.15213(17) 0.47630(14) 0.0302(4) Uani 1 1 d . . . . .
C43 C 0.1228(3) 0.09521(16) 0.53762(13) 0.0321(5) Uani 1 1 d . . . . .
C44 C 0.2887(3) 0.10512(16) 0.52330(13) 0.0304(4) Uani 1 1 d . . . . .
C55 C 0.2091(3) 0.17485(16) 0.20081(13) 0.0302(4) Uani 1 1 d . . . . .
C33 C -0.0200(3) 0.65125(16) 0.32664(15) 0.0328(5) Uani 1 1 d . . . . .
C32 C 0.0902(3) 0.58436(17) 0.38865(14) 0.0325(5) Uani 1 1 d . . . . .
C22 C 0.7693(3) 0.32794(18) 0.06059(14) 0.0350(5) Uani 1 1 d . . . . .
H22 H 0.750328 0.401768 0.066629 0.042 Uiso 1 1 calc R U . . .
C12 C 0.4741(3) 0.60344(17) 0.20127(14) 0.0323(5) Uani 1 1 d . . . . .
H12 H 0.458860 0.591959 0.144430 0.039 Uiso 1 1 calc R U . . .
C13 C 0.4014(3) 0.70185(18) 0.22304(15) 0.0362(5) Uani 1 1 d . . . . .
H13 H 0.336437 0.758448 0.181240 0.043 Uiso 1 1 calc R U . . .
C27 C 0.6148(3) 0.13936(17) 0.24151(14) 0.0308(4) Uani 1 1 d . . . . .
C52 C 0.2840(3) 0.30569(19) 0.04799(13) 0.0340(5) Uani 1 1 d . . . . .
C53 C 0.2612(3) 0.20196(19) 0.04767(14) 0.0369(5) Uani 1 1 d . . . . .
C14 C 0.4241(3) 0.71712(18) 0.30565(15) 0.0353(5) Uani 1 1 d . . . . .
C54 C 0.2225(3) 0.13664(17) 0.12394(15) 0.0352(5) Uani 1 1 d . . . . .
C25 C 0.8232(3) 0.10955(19) 0.03856(14) 0.0366(5) Uani 1 1 d . . . . .
H25 H 0.839900 0.036372 0.031096 0.044 Uiso 1 1 calc R U . . .
C15 C 0.5189(3) 0.6361(2) 0.36731(15) 0.0408(5) Uani 1 1 d . . . . .
H15 H 0.533720 0.647825 0.424110 0.049 Uiso 1 1 calc R U . . .
C16 C 0.5923(3) 0.53739(18) 0.34537(15) 0.0363(5) Uani 1 1 d . . . . .
H16 H 0.658037 0.480951 0.386984 0.044 Uiso 1 1 calc R U . . .
C24 C 0.8717(3) 0.1905(2) -0.02448(15) 0.0404(5) Uani 1 1 d . . . . .
H24 H 0.924239 0.172819 -0.076425 0.048 Uiso 1 1 calc R U . . .
C23 C 0.8453(3) 0.2983(2) -0.01383(15) 0.0414(5) Uani 1 1 d . . . . .
H23 H 0.880271 0.352365 -0.058675 0.050 Uiso 1 1 calc R U . . .
B1 B 0.2554(3) 0.31894(17) 0.29677(14) 0.0228(4) Uani 1 1 d . . . . .
C28 C 0.6917(4) -0.04159(19) 0.19814(18) 0.0568(7) Uani 1 1 d . . . . .
H28A H 0.637819 -0.067931 0.253782 0.085 Uiso 1 1 calc R U . . .
H28B H 0.810275 -0.079272 0.198839 0.085 Uiso 1 1 calc R U . . .
H28C H 0.632415 -0.056357 0.150117 0.085 Uiso 1 1 calc R U . . .
H27 H 0.567(3) 0.1094(18) 0.2933(16) 0.036(6) Uiso 1 1 d . . . . .

loop_
_atom_site_aniso_label
_atom_site_aniso_U_11
_atom_site_aniso_U_22
_atom_site_aniso_U_33
_atom_site_aniso_U_23
_atom_site_aniso_U_13
_atom_site_aniso_U_12
Cl1 0.0735(5) 0.0418(3) 0.0680(5) -0.0300(3) 0.0153(4) -0.0079(3)
F35 0.0299(6) 0.0340(6) 0.0260(6) -0.0067(5) -0.0041(5) -0.0057(5)
F51 0.0418(7) 0.0336(7) 0.0275(6) -0.0029(5) 0.0029(5) -0.0146(5)
F31 0.0452(7) 0.0343(7) 0.0268(6) -0.0086(5) -0.0105(5) 0.0027(5)
F41 0.0260(6) 0.0453(7) 0.0428(8) 0.0013(6) -0.0074(5) -0.0068(5)
F34 0.0376(7) 0.0313(7) 0.0438(8) -0.0003(6) -0.0100(6) 0.0050(5)
F45 0.0256(6) 0.0455(8) 0.0426(8) 0.0077(6) -0.0058(5) -0.0068(5)
F55 0.0858(10) 0.0257(6) 0.0323(7) -0.0051(5) 0.0023(7) -0.0178(7)
F43 0.0671(9) 0.0421(8) 0.0306(7) 0.0004(6) 0.0141(6) -0.0226(7)
O1 0.0262(7) 0.0281(7) 0.0239(7) -0.0058(6) 0.0031(5) -0.0070(5)
F44 0.0548(8) 0.0444(8) 0.0352(8) 0.0112(6) -0.0133(6) -0.0095(6)
F42 0.0341(7) 0.0549(9) 0.0556(9) -0.0092(7) 0.0150(6) -0.0192(6)
F33 0.0607(9) 0.0282(7) 0.0612(10) -0.0187(6) -0.0068(7) 0.0108(6)
F54 0.0841(11) 0.0316(7) 0.0468(9) -0.0189(6) -0.0106(8) -0.0077(7)
F32 0.0636(9) 0.0421(8) 0.0405(8) -0.0241(6) -0.0077(7) 0.0009(7)
F52 0.0695(10) 0.0653(10) 0.0226(7) -0.0064(6) 0.0087(6) -0.0237(8)
F53 0.0728(10) 0.0633(9) 0.0337(8) -0.0288(7) 0.0012(7) -0.0067(8)
N1 0.0235(8) 0.0317(9) 0.0415(11) -0.0121(8) 0.0067(7) -0.0068(7)
N2 0.0417(10) 0.0241(9) 0.0296(10) -0.0045(7) 0.0041(8) 0.0001(7)
C40 0.0255(9) 0.0209(9) 0.0223(10) -0.0067(7) 0.0025(7) -0.0028(7)
C30 0.0240(9) 0.0233(9) 0.0229(10) -0.0034(8) 0.0035(7) -0.0053(7)
C35 0.0256(9) 0.0257(10) 0.0220(10) -0.0041(8) 0.0020(7) -0.0075(8)
C10 0.0227(9) 0.0253(10) 0.0231(10) -0.0016(8) -0.0009(7) -0.0010(7)
C31 0.0275(10) 0.0267(10) 0.0242(10) -0.0030(8) -0.0015(8) -0.0012(8)
C50 0.0252(9) 0.0261(10) 0.0248(10) -0.0068(8) 0.0001(8) -0.0009(8)
C45 0.0269(10) 0.0259(10) 0.0287(11) -0.0050(8) 0.0017(8) -0.0060(8)
C34 0.0254(9) 0.0245(10) 0.0316(11) 0.0006(8) -0.0011(8) -0.0020(8)
C41 0.0275(10) 0.0260(10) 0.0278(11) -0.0069(8) -0.0012(8) -0.0025(8)
C11 0.0260(10) 0.0278(10) 0.0332(11) -0.0087(9) 0.0052(8) -0.0098(8)
C21 0.0231(9) 0.0288(10) 0.0263(10) -0.0037(8) -0.0006(8) -0.0010(8)
C20 0.0247(9) 0.0266(10) 0.0272(10) -0.0045(8) 0.0007(8) -0.0016(8)
C51 0.0288(10) 0.0278(10) 0.0257(10) -0.0062(8) 0.0005(8) -0.0057(8)
C26 0.0292(10) 0.0295(10) 0.0271(11) -0.0023(8) 0.0003(8) 0.0000(8)
C42 0.0290(10) 0.0314(11) 0.0331(11) -0.0104(9) 0.0087(9) -0.0104(8)
C43 0.0491(13) 0.0264(10) 0.0228(10) -0.0047(8) 0.0102(9) -0.0144(9)
C44 0.0380(11) 0.0260(10) 0.0243(10) -0.0007(8) -0.0054(9) -0.0033(8)
C55 0.0379(11) 0.0250(10) 0.0268(11) -0.0063(8) -0.0008(9) -0.0031(8)
C33 0.0350(11) 0.0219(10) 0.0402(13) -0.0101(9) 0.0032(9) 0.0006(8)
C32 0.0385(11) 0.0291(11) 0.0316(11) -0.0121(9) -0.0011(9) -0.0047(9)
C22 0.0348(11) 0.0332(11) 0.0345(12) -0.0027(9) 0.0035(9) -0.0065(9)
C12 0.0354(11) 0.0347(11) 0.0289(11) -0.0094(9) 0.0014(9) -0.0093(9)
C13 0.0393(12) 0.0322(11) 0.0357(12) -0.0059(9) 0.0001(10) -0.0053(9)
C27 0.0345(11) 0.0266(10) 0.0264(11) -0.0015(9) 0.0044(9) -0.0001(8)
C52 0.0334(11) 0.0463(13) 0.0213(10) -0.0056(9) 0.0016(8) -0.0075(9)
C53 0.0392(12) 0.0459(13) 0.0280(12) -0.0198(10) -0.0024(9) -0.0002(10)
C14 0.0381(12) 0.0327(11) 0.0395(13) -0.0143(10) 0.0075(10) -0.0117(9)
C54 0.0411(12) 0.0296(11) 0.0368(13) -0.0143(9) -0.0065(10) -0.0018(9)
C25 0.0370(11) 0.0383(12) 0.0330(12) -0.0129(10) 0.0014(9) 0.0016(9)
C15 0.0504(14) 0.0466(14) 0.0320(12) -0.0166(11) 0.0007(10) -0.0165(11)
C16 0.0367(11) 0.0379(12) 0.0338(12) -0.0040(10) -0.0056(9) -0.0086(9)
C24 0.0384(12) 0.0530(14) 0.0270(12) -0.0111(10) 0.0075(9) -0.0015(10)
C23 0.0423(13) 0.0458(14) 0.0308(12) 0.0009(10) 0.0077(10) -0.0076(10)
B1 0.0241(10) 0.0217(10) 0.0221(11) -0.0046(8) 0.0010(8) -0.0035(8)
C28 0.090(2) 0.0254(12) 0.0510(16) -0.0077(11) 0.0189(15) -0.0059(12)

loop_
_atom_type_symbol
_atom_type_description
_atom_type_scat_dispersion_real
_atom_type_scat_dispersion_imag
_atom_type_scat_source
C C 0.0033 0.0016 'International Tables Vol C Tables 4.2.6.8 and 6.1.1.4'
H H 0.0000 0.0000 'International Tables Vol C Tables 4.2.6.8 and 6.1.1.4'
B B 0.0013 0.0007 'International Tables Vol C Tables 4.2.6.8 and 6.1.1.4'
N N 0.0061 0.0033 'International Tables Vol C Tables 4.2.6.8 and 6.1.1.4'
O O 0.0106 0.0060 'International Tables Vol C Tables 4.2.6.8 and 6.1.1.4'
F F 0.0171 0.0103 'International Tables Vol C Tables 4.2.6.8 and 6.1.1.4'
Cl Cl 0.1484 0.1585 'International Tables Vol C Tables 4.2.6.8 and 6.1.1.4'

loop_
_geom_angle_atom_site_label_1
_geom_angle_atom_site_label_2
_geom_angle_atom_site_label_3
_geom_angle
_geom_angle_site_symmetry_1
_geom_angle_site_symmetry_3
_geom_angle_publ_flag
C10 O1 B1 134.59(15) . . ?
C10 N1 C11 123.13(16) . . ?
C27 N2 C26 108.95(17) . . ?
C27 N2 C28 126.14(19) . . ?
C26 N2 C28 124.90(18) . . ?
C45 C40 C41 114.13(17) . . ?
C45 C40 B1 127.32(16) . . ?
C41 C40 B1 118.50(17) . . ?
C35 C30 C31 113.14(17) . . ?
C35 C30 B1 128.78(17) . . ?
C31 C30 B1 118.05(17) . . ?
F35 C35 C34 115.06(17) . . ?
F35 C35 C30 120.55(16) . . ?
C34 C35 C30 124.40(18) . . ?
O1 C10 N1 116.04(17) . . ?
O1 C10 C20 124.46(17) . . ?
N1 C10 C20 119.49(17) . . ?
F31 C31 C32 115.57(17) . . ?
F31 C31 C30 119.99(17) . . ?
C32 C31 C30 124.43(18) . . ?
C51 C50 C55 113.23(17) . . ?
C51 C50 B1 120.38(16) . . ?
C55 C50 B1 125.76(17) . . ?
F45 C45 C40 121.08(17) . . ?
F45 C45 C44 115.78(17) . . ?
C40 C45 C44 123.15(18) . . ?
F34 C34 C33 119.73(18) . . ?
F34 C34 C35 120.82(18) . . ?
C33 C34 C35 119.45(18) . . ?
F41 C41 C42 116.81(17) . . ?
F41 C41 C40 118.73(17) . . ?
C42 C41 C40 124.45(18) . . ?
C12 C11 C16 120.96(19) . . ?
C12 C11 N1 118.14(18) . . ?
C16 C11 N1 120.90(19) . . ?
C22 C21 C26 118.46(19) . . ?
C22 C21 C20 135.67(19) . . ?
C26 C21 C20 105.70(17) . . ?
C27 C20 C10 124.85(18) . . ?
C27 C20 C21 106.70(17) . . ?
C10 C20 C21 128.38(17) . . ?
F51 C51 C52 115.99(18) . . ?
F51 C51 C50 118.98(17) . . ?
C52 C51 C50 124.93(19) . . ?
N2 C26 C25 128.89(19) . . ?
N2 C26 C21 108.24(17) . . ?
C25 C26 C21 122.83(19) . . ?
F42 C42 C41 120.63(19) . . ?
F42 C42 C43 120.43(18) . . ?
C41 C42 C43 118.94(18) . . ?
F43 C43 C42 120.71(19) . . ?
F43 C43 C44 120.0(2) . . ?
C42 C43 C44 119.27(18) . . ?
F44 C44 C43 119.75(18) . . ?
F44 C44 C45 120.19(18) . . ?
C43 C44 C45 120.05(19) . . ?
F55 C55 C54 114.74(18) . . ?
F55 C55 C50 121.52(17) . . ?
C54 C55 C50 123.7(2) . . ?
F33 C33 C34 120.07(19) . . ?
F33 C33 C32 120.83(19) . . ?
C34 C33 C32 119.09(18) . . ?
F32 C32 C33 120.05(18) . . ?
F32 C32 C31 120.55(19) . . ?
C33 C32 C31 119.41(18) . . ?
C23 C22 C21 118.9(2) . . ?
C11 C12 C13 119.7(2) . . ?
C14 C13 C12 119.5(2) . . ?
N2 C27 C20 110.39(19) . . ?
F52 C52 C51 120.6(2) . . ?
F52 C52 C53 120.38(19) . . ?
C51 C52 C53 119.0(2) . . ?
F53 C53 C54 120.5(2) . . ?
F53 C53 C52 120.1(2) . . ?
C54 C53 C52 119.44(19) . . ?
C13 C14 C15 121.2(2) . . ?
C13 C14 Cl1 118.50(18) . . ?
C15 C14 Cl1 120.28(17) . . ?
F54 C54 C53 120.00(19) . . ?
F54 C54 C55 120.3(2) . . ?
C53 C54 C55 119.7(2) . . ?
C24 C25 C26 117.1(2) . . ?
C14 C15 C16 119.3(2) . . ?
C11 C16 C15 119.3(2) . . ?
C25 C24 C23 121.4(2) . . ?
C22 C23 C24 121.4(2) . . ?
O1 B1 C40 108.68(15) . . ?
O1 B1 C50 108.85(15) . . ?
C40 B1 C50 113.88(15) . . ?
O1 B1 C30 100.41(14) . . ?
C40 B1 C30 107.28(15) . . ?
C50 B1 C30 116.71(16) . . ?

loop_
_geom_bond_atom_site_label_1
_geom_bond_atom_site_label_2
_geom_bond_distance
_geom_bond_site_symmetry_2
_geom_bond_publ_flag
Cl1 C14 1.735(2) . ?
F35 C35 1.366(2) . ?
F51 C51 1.358(2) . ?
F31 C31 1.353(2) . ?
F41 C41 1.355(2) . ?
F34 C34 1.346(2) . ?
F45 C45 1.351(2) . ?
F55 C55 1.347(2) . ?
F43 C43 1.346(2) . ?
O1 C10 1.285(2) . ?
O1 B1 1.554(2) . ?
F44 C44 1.348(2) . ?
F42 C42 1.342(2) . ?
F33 C33 1.343(2) . ?
F54 C54 1.347(2) . ?
F32 C32 1.349(2) . ?
F52 C52 1.346(2) . ?
F53 C53 1.347(2) . ?
N1 C10 1.326(2) . ?
N1 C11 1.446(2) . ?
N2 C27 1.347(3) . ?
N2 C26 1.388(3) . ?
N2 C28 1.459(3) . ?
C40 C45 1.381(3) . ?
C40 C41 1.393(3) . ?
C40 B1 1.627(3) . ?
C30 C35 1.383(3) . ?
C30 C31 1.394(3) . ?
C30 B1 1.658(3) . ?
C35 C34 1.383(3) . ?
C10 C20 1.432(3) . ?
C31 C32 1.378(3) . ?
C50 C51 1.390(3) . ?
C50 C55 1.392(3) . ?
C50 B1 1.643(3) . ?
C45 C44 1.383(3) . ?
C34 C33 1.374(3) . ?
C41 C42 1.373(3) . ?
C11 C12 1.378(3) . ?
C11 C16 1.382(3) . ?
C21 C22 1.397(3) . ?
C21 C26 1.410(3) . ?
C21 C20 1.448(3) . ?
C20 C27 1.377(3) . ?
C51 C52 1.372(3) . ?
C26 C25 1.394(3) . ?
C42 C43 1.372(3) . ?
C43 C44 1.373(3) . ?
C55 C54 1.386(3) . ?
C33 C32 1.371(3) . ?
C22 C23 1.382(3) . ?
C12 C13 1.383(3) . ?
C13 C14 1.375(3) . ?
C52 C53 1.376(3) . ?
C53 C54 1.365(3) . ?
C14 C15 1.382(3) . ?
C25 C24 1.374(3) . ?
C15 C16 1.389(3) . ?
C24 C23 1.396(3) . ?
